data_2222921
loop_
_publ_author_name
'Wang, Huan'
'Yu, Kai-Bei'
'Ding, Li-Sheng'
'Luo, Xiao-Duo'
'Zhang, Xiao-Feng'

_publ_section_title
;
 3\a-Hydroxy-<i>ent</i>-atis-16-en-14-one
;
_journal_coeditor_code XU2540
_journal_issue 8
_journal_name_full 'Acta Crystallographica Section E'
_journal_page_first o1832
_journal_paper_doi 10.1107/S1600536809026002
_journal_volume 65
_journal_year 2009
_chemical_formula_iupac 'C20 H30 O2'
_chemical_formula_moiety 'C20 H30 O2'
_chemical_formula_sum 'C20 H30 O2'
_chemical_formula_weight 302.44
_chemical_name_systematic
;
3\a-Hydroxy-<i>ent</i>-atis-16-en-14-one
;
_space_group_IT_number 19
_symmetry_cell_setting orthorhombic
_symmetry_space_group_name_Hall 'P 2ac 2ab'
_symmetry_space_group_name_H-M 'P 21 21 21'
_atom_sites_solution_hydrogens geom
_atom_sites_solution_primary direct
_atom_sites_solution_secondary difmap
_audit_creation_method SHELXL97
_cell_angle_alpha 90.00
_cell_angle_beta 90.00
_cell_angle_gamma 90.00
_cell_formula_units_Z 4
_cell_length_a 7.3100(10)
_cell_length_b 12.346(2)
_cell_length_c 18.431(3)
_cell_measurement_reflns_used 28
_cell_measurement_temperature 285(2)
_cell_measurement_theta_max 13.32
_cell_measurement_theta_min 2.75
_cell_volume 1663.4(4)
_computing_cell_refinement 'XSCANS (Siemens, 1994)'
_computing_data_collection 'XSCANS (Siemens, 1994)'
_computing_data_reduction 'SHELXTL (Sheldrick, 2008)'
_computing_molecular_graphics 'SHELXTL (Sheldrick, 2008)'
_computing_publication_material 'SHELXTL (Sheldrick, 2008)'
_computing_structure_refinement 'SHELXL97 (Sheldrick, 2008)'
_computing_structure_solution 'SHELXS97 (Sheldrick, 2008)'
_diffrn_ambient_temperature 285(2)
_diffrn_measured_fraction_theta_full 1.000
_diffrn_measured_fraction_theta_max 1.000
_diffrn_measurement_device_type 'Siemens P4'
_diffrn_measurement_method \w
_diffrn_radiation_monochromator graphite
_diffrn_radiation_source 'normal-focus sealed tube'
_diffrn_radiation_type MoK\a
_diffrn_radiation_wavelength 0.71073
_diffrn_reflns_av_R_equivalents 0.0197
_diffrn_reflns_av_sigmaI/netI 0.0515
_diffrn_reflns_limit_h_max 8
_diffrn_reflns_limit_h_min 0
_diffrn_reflns_limit_k_max 14
_diffrn_reflns_limit_k_min 0
_diffrn_reflns_limit_l_max 22
_diffrn_reflns_limit_l_min -1
_diffrn_reflns_number 2435
_diffrn_reflns_theta_full 25.25
_diffrn_reflns_theta_max 25.25
_diffrn_reflns_theta_min 1.99
_diffrn_standards_decay_% 2.82
_diffrn_standards_interval_count 97
_diffrn_standards_number 3
_exptl_absorpt_coefficient_mu 0.075
_exptl_absorpt_correction_type none
_exptl_crystal_colour colourless
_exptl_crystal_density_diffrn 1.208
_exptl_crystal_density_method 'not measured'
_exptl_crystal_description prism
_exptl_crystal_F_000 664
_exptl_crystal_size_max 0.54
_exptl_crystal_size_mid 0.38
_exptl_crystal_size_min 0.30
_refine_diff_density_max 0.124
_refine_diff_density_min -0.131
_refine_ls_extinction_coef 0.0228(17)
_refine_ls_extinction_expression Fc^*^=kFc[1+0.001xFc^2^\l^3^/sin(2\q)]^-1/4^
_refine_ls_extinction_method 'SHELXL97 (Sheldrick, 2008)'
_refine_ls_goodness_of_fit_ref 0.963
_refine_ls_hydrogen_treatment mixed
_refine_ls_matrix_type full
_refine_ls_number_parameters 207
_refine_ls_number_reflns 1744
_refine_ls_number_restraints 1
_refine_ls_restrained_S_all 0.963
_refine_ls_R_factor_all 0.0614
_refine_ls_R_factor_gt 0.0399
_refine_ls_shift/su_max 0.000
_refine_ls_shift/su_mean 0.000
_refine_ls_structure_factor_coef Fsqd
_refine_ls_weighting_details 'calc w=1/[\s^2^(Fo^2^)+(0.031P)^2^] where P=(Fo^2^+2Fc^2^)/3'
_refine_ls_weighting_scheme calc
_refine_ls_wR_factor_gt 0.0718
_refine_ls_wR_factor_ref 0.0756
_reflns_number_gt 1240
_reflns_number_total 1744
_reflns_threshold_expression I>2\s(I)
_cod_data_source_file xu2540.cif
_cod_data_source_block I
_cod_depositor_comments
;
The following automatic conversions were performed:
'_symmetry_cell_setting' value 'Orthorhombic' changed to 'orthorhombic'
according to '/home/saulius/struct/CIF-dictionaries/cif_core.dic'
dictionary named 'cif_core.dic' version 2.4.1 from 2010-06-29.

Automatic conversion script
Id: cif_fix_enum 1527 2010-12-29 10:47:43Z saulius 

The following automatic conversions were performed:

'_symmetry_cell_setting' value 'Orthorhombic' changed to
'orthorhombic' according to
/home/saulius/struct/CIF-dictionaries/cif_core.dic dictionary named
'cif_core.dic' version 2.4.1 from 2010-06-29.

Automatic conversion script
Id: cif_fix_values 1715 2011-07-08 13:25:40Z adriana 
;
_cod_database_code 2222921
_cod_database_fobs_code 2222921

loop_
_symmetry_equiv_pos_as_xyz
'x, y, z'
'-x+1/2, -y, z+1/2'
'-x, y+1/2, -z+1/2'
'x+1/2, -y+1/2, -z'

loop_
_atom_site_type_symbol
_atom_site_label
_atom_site_fract_x
_atom_site_fract_y
_atom_site_fract_z
_atom_site_U_iso_or_equiv
_atom_site_adp_type
_atom_site_calc_flag
_atom_site_refinement_flags
_atom_site_occupancy
_atom_site_disorder_assembly
_atom_site_disorder_group
O O1 0.6384(3) 0.66962(17) 0.56057(11) 0.0535(6) Uani d D 1 . .
O O2 0.6926(3) 0.34246(17) 0.20401(9) 0.0586(7) Uani d . 1 . .
C C1 0.8688(4) 0.4212(2) 0.48422(14) 0.0411(7) Uani d . 1 . .
H H1A 0.8136 0.3692 0.5170 0.049 Uiso calc R 1 . .
H H1B 0.9969 0.4023 0.4789 0.049 Uiso calc R 1 . .
C C2 0.8547(4) 0.5341(2) 0.51763(16) 0.0448(8) Uani d . 1 . .
H H2A 0.9139 0.5344 0.5648 0.054 Uiso calc R 1 . .
H H2B 0.9173 0.5859 0.4869 0.054 Uiso calc R 1 . .
C C3 0.6573(4) 0.5667(2) 0.52594(14) 0.0378(7) Uani d . 1 . .
H H3 0.5982 0.5127 0.5571 0.045 Uiso calc R 1 . .
C C4 0.5518(4) 0.5697(2) 0.45424(14) 0.0356(7) Uani d . 1 . .
C C5 0.5770(4) 0.45689(19) 0.41716(13) 0.0303(6) Uani d . 1 . .
H H5 0.5164 0.4058 0.4500 0.036 Uiso calc R 1 . .
C C6 0.4748(4) 0.4443(2) 0.34489(14) 0.0382(7) Uani d . 1 . .
H H6A 0.3540 0.4762 0.3490 0.046 Uiso calc R 1 . .
H H6B 0.5406 0.4823 0.3070 0.046 Uiso calc R 1 . .
C C7 0.4570(4) 0.3248(2) 0.32477(15) 0.0393(7) Uani d . 1 . .
H H7A 0.3784 0.2894 0.3599 0.047 Uiso calc R 1 . .
H H7B 0.3987 0.3192 0.2777 0.047 Uiso calc R 1 . .
C C8 0.6396(4) 0.26588(19) 0.32227(13) 0.0319(7) Uani d . 1 . .
C C9 0.7584(4) 0.29023(19) 0.38987(14) 0.0319(7) Uani d . 1 . .
H H9 0.6941 0.2567 0.4308 0.038 Uiso calc R 1 . .
C C10 0.7746(3) 0.4128(2) 0.40951(13) 0.0304(7) Uani d . 1 . .
C C11 0.9430(4) 0.2297(2) 0.38417(15) 0.0471(8) Uani d . 1 . .
H H11A 1.0415 0.2820 0.3799 0.057 Uiso calc R 1 . .
H H11B 0.9630 0.1879 0.4280 0.057 Uiso calc R 1 . .
C C12 0.9455(4) 0.1535(2) 0.31781(15) 0.0490(8) Uani d . 1 . .
H H12 1.0595 0.1119 0.3158 0.059 Uiso calc R 1 . .
C C13 0.9223(5) 0.2234(2) 0.24987(17) 0.0558(9) Uani d . 1 . .
H H13A 1.0244 0.2733 0.2459 0.067 Uiso calc R 1 . .
H H13B 0.9220 0.1776 0.2071 0.067 Uiso calc R 1 . .
C C14 0.7470(5) 0.2859(2) 0.25353(15) 0.0409(7) Uani d . 1 . .
C C15 0.6065(4) 0.1418(2) 0.32132(16) 0.0448(8) Uani d . 1 . .
H H15A 0.5334 0.1217 0.3631 0.054 Uiso calc R 1 . .
H H15B 0.5382 0.1227 0.2780 0.054 Uiso calc R 1 . .
C C16 0.7825(4) 0.0797(2) 0.32255(15) 0.0444(8) Uani d . 1 . .
C C17 0.7944(5) -0.0274(2) 0.32922(14) 0.0656(10) Uani d . 1 . .
H H17A 0.6887 -0.0688 0.3335 0.079 Uiso calc R 1 . .
H H17B 0.9084 -0.0608 0.3296 0.079 Uiso calc R 1 . .
C C18 0.6115(5) 0.6678(2) 0.40765(14) 0.0515(9) Uani d . 1 . .
H H18A 0.5673 0.7334 0.4294 0.062 Uiso calc R 1 . .
H H18B 0.5617 0.6608 0.3597 0.062 Uiso calc R 1 . .
H H18C 0.7426 0.6701 0.4049 0.062 Uiso calc R 1 . .
C C19 0.3481(4) 0.5846(2) 0.47237(17) 0.0556(9) Uani d . 1 . .
H H19A 0.3332 0.6468 0.5030 0.067 Uiso calc R 1 . .
H H19B 0.3037 0.5214 0.4971 0.067 Uiso calc R 1 . .
H H19C 0.2801 0.5948 0.4283 0.067 Uiso calc R 1 . .
C C20 0.8897(4) 0.4746(2) 0.35366(15) 0.0452(8) Uani d . 1 . .
H H20A 1.0031 0.4371 0.3460 0.054 Uiso calc R 1 . .
H H20B 0.9141 0.5463 0.3713 0.054 Uiso calc R 1 . .
H H20C 0.8239 0.4790 0.3087 0.054 Uiso calc R 1 . .
H H1O 0.683(4) 0.667(3) 0.6009(9) 0.083(13) Uiso d D 1 . .

loop_
_atom_site_aniso_label
_atom_site_aniso_U_11
_atom_site_aniso_U_22
_atom_site_aniso_U_33
_atom_site_aniso_U_12
_atom_site_aniso_U_13
_atom_site_aniso_U_23
O1 0.0756(17) 0.0435(13) 0.0414(12) 0.0026(13) -0.0094(14) -0.0140(11)
O2 0.0858(18) 0.0589(13) 0.0310(10) 0.0106(14) 0.0045(12) 0.0076(10)
C1 0.0394(17) 0.0402(15) 0.0437(16) 0.0031(15) -0.0115(16) 0.0003(14)
C2 0.054(2) 0.0401(16) 0.0406(17) -0.0047(17) -0.0182(17) -0.0040(15)
C3 0.0534(18) 0.0316(15) 0.0284(14) -0.0059(15) 0.0001(15) -0.0041(13)
C4 0.0402(17) 0.0325(15) 0.0341(15) 0.0031(14) -0.0042(14) -0.0044(13)
C5 0.0330(16) 0.0308(14) 0.0271(14) 0.0007(13) -0.0034(13) 0.0004(12)
C6 0.0349(17) 0.0426(17) 0.0371(16) 0.0054(14) -0.0103(14) -0.0042(13)
C7 0.0388(17) 0.0425(16) 0.0365(15) -0.0001(15) -0.0076(16) -0.0063(14)
C8 0.0358(17) 0.0312(14) 0.0288(14) -0.0008(14) 0.0002(15) -0.0014(13)
C9 0.0344(16) 0.0317(14) 0.0296(13) 0.0009(14) 0.0030(14) 0.0035(12)
C10 0.0309(16) 0.0306(15) 0.0296(14) -0.0024(13) -0.0024(14) 0.0013(12)
C11 0.048(2) 0.0395(16) 0.0537(19) 0.0073(16) -0.0091(18) -0.0038(15)
C12 0.0517(19) 0.0470(18) 0.0482(18) 0.0178(17) 0.0026(18) -0.0026(17)
C13 0.061(2) 0.0540(18) 0.0522(19) 0.0075(19) 0.018(2) 0.0013(17)
C14 0.056(2) 0.0359(15) 0.0313(15) -0.0021(17) 0.0015(17) -0.0038(14)
C15 0.059(2) 0.0381(17) 0.0373(16) -0.0056(16) -0.0015(18) -0.0065(15)
C16 0.065(2) 0.0371(16) 0.0307(14) 0.0047(17) -0.0060(17) -0.0055(14)
C17 0.097(3) 0.0467(19) 0.0533(19) 0.011(2) -0.014(2) -0.0070(17)
C18 0.081(2) 0.0318(16) 0.0415(17) 0.0057(19) -0.0087(19) 0.0020(14)
C19 0.050(2) 0.057(2) 0.060(2) 0.0091(18) -0.0085(19) -0.0210(18)
C20 0.0452(19) 0.0425(16) 0.0479(18) -0.0069(17) 0.0072(16) -0.0002(14)

loop_
_atom_type_symbol
_atom_type_description
_atom_type_scat_dispersion_real
_atom_type_scat_dispersion_imag
_atom_type_scat_source
C C 0.0033 0.0000 'International Tables Vol C Tables 4.2.6.8 and 6.1.1.4'
H H 0.0000 0.0000 'International Tables Vol C Tables 4.2.6.8 and 6.1.1.4'
O O 0.0106 0.0000 'International Tables Vol C Tables 4.2.6.8 and 6.1.1.4'

loop_
_geom_angle_atom_site_label_1
_geom_angle_atom_site_label_2
_geom_angle_atom_site_label_3
_geom_angle_site_symmetry_1
_geom_angle_site_symmetry_3
_geom_angle
_geom_angle_publ_flag
C3 O1 H1O . . 109(2) ?
C2 C1 C10 . . 113.0(2) ?
C2 C1 H1A . . 109.0 ?
C10 C1 H1A . . 109.0 ?
C2 C1 H1B . . 109.0 ?
C10 C1 H1B . . 109.0 ?
H1A C1 H1B . . 107.8 ?
C3 C2 C1 . . 110.5(2) ?
C3 C2 H2A . . 109.6 ?
C1 C2 H2A . . 109.6 ?
C3 C2 H2B . . 109.6 ?
C1 C2 H2B . . 109.6 ?
H2A C2 H2B . . 108.1 ?
O1 C3 C2 . . 112.1(2) ?
O1 C3 C4 . . 108.4(2) ?
C2 C3 C4 . . 113.7(2) ?
O1 C3 H3 . . 107.5 ?
C2 C3 H3 . . 107.5 ?
C4 C3 H3 . . 107.5 ?
C3 C4 C19 . . 107.7(2) ?
C3 C4 C18 . . 110.8(2) ?
C19 C4 C18 . . 107.5(3) ?
C3 C4 C5 . . 107.3(2) ?
C19 C4 C5 . . 108.4(2) ?
C18 C4 C5 . . 115.0(2) ?
C6 C5 C10 . . 109.8(2) ?
C6 C5 C4 . . 114.4(2) ?
C10 C5 C4 . . 117.6(2) ?
C6 C5 H5 . . 104.5 ?
C10 C5 H5 . . 104.5 ?
C4 C5 H5 . . 104.5 ?
C7 C6 C5 . . 110.5(2) ?
C7 C6 H6A . . 109.5 ?
C5 C6 H6A . . 109.5 ?
C7 C6 H6B . . 109.5 ?
C5 C6 H6B . . 109.5 ?
H6A C6 H6B . . 108.1 ?
C8 C7 C6 . . 113.3(2) ?
C8 C7 H7A . . 108.9 ?
C6 C7 H7A . . 108.9 ?
C8 C7 H7B . . 108.9 ?
C6 C7 H7B . . 108.9 ?
H7A C7 H7B . . 107.7 ?
C14 C8 C7 . . 113.8(2) ?
C14 C8 C9 . . 110.6(2) ?
C7 C8 C9 . . 112.0(2) ?
C14 C8 C15 . . 103.5(2) ?
C7 C8 C15 . . 109.6(2) ?
C9 C8 C15 . . 106.8(2) ?
C11 C9 C8 . . 110.0(2) ?
C11 C9 C10 . . 114.7(2) ?
C8 C9 C10 . . 114.7(2) ?
C11 C9 H9 . . 105.5 ?
C8 C9 H9 . . 105.5 ?
C10 C9 H9 . . 105.5 ?
C20 C10 C1 . . 108.7(2) ?
C20 C10 C5 . . 113.4(2) ?
C1 C10 C5 . . 108.1(2) ?
C20 C10 C9 . . 111.6(2) ?
C1 C10 C9 . . 107.8(2) ?
C5 C10 C9 . . 107.0(2) ?
C12 C11 C9 . . 111.0(2) ?
C12 C11 H11A . . 109.4 ?
C9 C11 H11A . . 109.4 ?
C12 C11 H11B . . 109.4 ?
C9 C11 H11B . . 109.4 ?
H11A C11 H11B . . 108.0 ?
C16 C12 C13 . . 107.6(3) ?
C16 C12 C11 . . 108.3(2) ?
C13 C12 C11 . . 107.6(2) ?
C16 C12 H12 . . 111.1 ?
C13 C12 H12 . . 111.1 ?
C11 C12 H12 . . 111.1 ?
C14 C13 C12 . . 110.4(3) ?
C14 C13 H13A . . 109.6 ?
C12 C13 H13A . . 109.6 ?
C14 C13 H13B . . 109.6 ?
C12 C13 H13B . . 109.6 ?
H13A C13 H13B . . 108.1 ?
O2 C14 C13 . . 122.8(3) ?
O2 C14 C8 . . 123.6(3) ?
C13 C14 C8 . . 113.5(3) ?
C16 C15 C8 . . 111.8(2) ?
C16 C15 H15A . . 109.3 ?
C8 C15 H15A . . 109.3 ?
C16 C15 H15B . . 109.3 ?
C8 C15 H15B . . 109.3 ?
H15A C15 H15B . . 107.9 ?
C17 C16 C15 . . 124.5(3) ?
C17 C16 C12 . . 123.8(3) ?
C15 C16 C12 . . 111.7(2) ?
C16 C17 H17A . . 120.0 ?
C16 C17 H17B . . 120.0 ?
H17A C17 H17B . . 120.0 ?
C4 C18 H18A . . 109.5 ?
C4 C18 H18B . . 109.5 ?
H18A C18 H18B . . 109.5 ?
C4 C18 H18C . . 109.5 ?
H18A C18 H18C . . 109.5 ?
H18B C18 H18C . . 109.5 ?
C4 C19 H19A . . 109.5 ?
C4 C19 H19B . . 109.5 ?
H19A C19 H19B . . 109.5 ?
C4 C19 H19C . . 109.5 ?
H19A C19 H19C . . 109.5 ?
H19B C19 H19C . . 109.5 ?
C10 C20 H20A . . 109.5 ?
C10 C20 H20B . . 109.5 ?
H20A C20 H20B . . 109.5 ?
C10 C20 H20C . . 109.5 ?
H20A C20 H20C . . 109.5 ?
H20B C20 H20C . . 109.5 ?

loop_
_geom_bond_atom_site_label_1
_geom_bond_atom_site_label_2
_geom_bond_site_symmetry_2
_geom_bond_distance
_geom_bond_publ_flag
O1 C3 . 1.429(3) ?
O1 H1O . 0.813(10) ?
O2 C14 . 1.216(3) ?
C1 C2 . 1.527(3) ?
C1 C10 . 1.543(3) ?
C1 H1A . 0.9700 ?
C1 H1B . 0.9700 ?
C2 C3 . 1.507(4) ?
C2 H2A . 0.9700 ?
C2 H2B . 0.9700 ?
C3 C4 . 1.531(3) ?
C3 H3 . 0.9800 ?
C4 C19 . 1.537(4) ?
C4 C18 . 1.548(3) ?
C4 C5 . 1.562(3) ?
C5 C6 . 1.535(3) ?
C5 C10 . 1.550(3) ?
C5 H5 . 0.9800 ?
C6 C7 . 1.526(3) ?
C6 H6A . 0.9700 ?
C6 H6B . 0.9700 ?
C7 C8 . 1.521(4) ?
C7 H7A . 0.9700 ?
C7 H7B . 0.9700 ?
C8 C14 . 1.511(4) ?
C8 C9 . 1.549(4) ?
C8 C15 . 1.550(3) ?
C9 C11 . 1.545(4) ?
C9 C10 . 1.560(3) ?
C9 H9 . 0.9800 ?
C10 C20 . 1.533(3) ?
C11 C12 . 1.544(4) ?
C11 H11A . 0.9700 ?
C11 H11B . 0.9700 ?
C12 C16 . 1.502(4) ?
C12 C13 . 1.531(4) ?
C12 H12 . 0.9800 ?
C13 C14 . 1.497(4) ?
C13 H13A . 0.9700 ?
C13 H13B . 0.9700 ?
C15 C16 . 1.498(4) ?
C15 H15A . 0.9700 ?
C15 H15B . 0.9700 ?
C16 C17 . 1.331(3) ?
C17 H17A . 0.9300 ?
C17 H17B . 0.9300 ?
C18 H18A . 0.9600 ?
C18 H18B . 0.9600 ?
C18 H18C . 0.9600 ?
C19 H19A . 0.9600 ?
C19 H19B . 0.9600 ?
C19 H19C . 0.9600 ?
C20 H20A . 0.9600 ?
C20 H20B . 0.9600 ?
C20 H20C . 0.9600 ?

loop_
_geom_hbond_atom_site_label_D
_geom_hbond_atom_site_label_H
_geom_hbond_atom_site_label_A
_geom_hbond_site_symmetry_A
_geom_hbond_distance_DH
_geom_hbond_distance_HA
_geom_hbond_distance_DA
_geom_hbond_angle_DHA
O1 H1O O2 2_665 0.813(10) 2.110(11) 2.922(3) 178(3)

loop_
_geom_torsion_atom_site_label_1
_geom_torsion_atom_site_label_2
_geom_torsion_atom_site_label_3
_geom_torsion_atom_site_label_4
_geom_torsion_site_symmetry_1
_geom_torsion_site_symmetry_2
_geom_torsion_site_symmetry_3
_geom_torsion_site_symmetry_4
_geom_torsion
_geom_torsion_publ_flag
C10 C1 C2 C3 . . . . 58.1(3) ?
C1 C2 C3 O1 . . . . 176.9(2) ?
C1 C2 C3 C4 . . . . -59.7(3) ?
O1 C3 C4 C19 . . . . -64.3(3) ?
C2 C3 C4 C19 . . . . 170.4(2) ?
O1 C3 C4 C18 . . . . 53.0(3) ?
C2 C3 C4 C18 . . . . -72.3(3) ?
O1 C3 C4 C5 . . . . 179.3(2) ?
C2 C3 C4 C5 . . . . 53.9(3) ?
C3 C4 C5 C6 . . . . 178.3(2) ?
C19 C4 C5 C6 . . . . 62.3(3) ?
C18 C4 C5 C6 . . . . -57.9(3) ?
C3 C4 C5 C10 . . . . -50.6(3) ?
C19 C4 C5 C10 . . . . -166.6(2) ?
C18 C4 C5 C10 . . . . 73.1(3) ?
C10 C5 C6 C7 . . . . 62.9(3) ?
C4 C5 C6 C7 . . . . -162.4(2) ?
C5 C6 C7 C8 . . . . -55.2(3) ?
C6 C7 C8 C14 . . . . -79.2(3) ?
C6 C7 C8 C9 . . . . 47.2(3) ?
C6 C7 C8 C15 . . . . 165.5(2) ?
C14 C8 C9 C11 . . . . -51.2(3) ?
C7 C8 C9 C11 . . . . -179.3(2) ?
C15 C8 C9 C11 . . . . 60.7(3) ?
C14 C8 C9 C10 . . . . 79.9(3) ?
C7 C8 C9 C10 . . . . -48.2(3) ?
C15 C8 C9 C10 . . . . -168.2(2) ?
C2 C1 C10 C20 . . . . 71.8(3) ?
C2 C1 C10 C5 . . . . -51.7(3) ?
C2 C1 C10 C9 . . . . -167.0(2) ?
C6 C5 C10 C20 . . . . 62.4(3) ?
C4 C5 C10 C20 . . . . -70.7(3) ?
C6 C5 C10 C1 . . . . -177.0(2) ?
C4 C5 C10 C1 . . . . 50.0(3) ?
C6 C5 C10 C9 . . . . -61.1(3) ?
C4 C5 C10 C9 . . . . 165.85(19) ?
C11 C9 C10 C20 . . . . 58.7(3) ?
C8 C9 C10 C20 . . . . -70.0(3) ?
C11 C9 C10 C1 . . . . -60.6(3) ?
C8 C9 C10 C1 . . . . 170.7(2) ?
C11 C9 C10 C5 . . . . -176.7(2) ?
C8 C9 C10 C5 . . . . 54.6(3) ?
C8 C9 C11 C12 . . . . -6.4(3) ?
C10 C9 C11 C12 . . . . -137.4(2) ?
C9 C11 C12 C16 . . . . -54.4(3) ?
C9 C11 C12 C13 . . . . 61.7(3) ?
C16 C12 C13 C14 . . . . 57.9(3) ?
C11 C12 C13 C14 . . . . -58.6(3) ?
C12 C13 C14 O2 . . . . -175.6(3) ?
C12 C13 C14 C8 . . . . 0.7(3) ?
C7 C8 C14 O2 . . . . -1.0(4) ?
C9 C8 C14 O2 . . . . -128.1(3) ?
C15 C8 C14 O2 . . . . 117.9(3) ?
C7 C8 C14 C13 . . . . -177.2(2) ?
C9 C8 C14 C13 . . . . 55.7(3) ?
C15 C8 C14 C13 . . . . -58.3(3) ?
C14 C8 C15 C16 . . . . 61.1(3) ?
C7 C8 C15 C16 . . . . -177.2(2) ?
C9 C8 C15 C16 . . . . -55.6(3) ?
C8 C15 C16 C17 . . . . 173.1(3) ?
C8 C15 C16 C12 . . . . -5.0(3) ?
C13 C12 C16 C17 . . . . 126.9(3) ?
C11 C12 C16 C17 . . . . -117.1(3) ?
C13 C12 C16 C15 . . . . -55.0(3) ?
C11 C12 C16 C15 . . . . 61.1(3) ?

loop_
_cod_related_entry_id
_cod_related_entry_database
_cod_related_entry_code
1 ChemSpider 24742783
